data_1527840
loop_
_publ_author_name
'Mootz, D.'
'Steffen, M.'

_publ_section_title
;
 Die Oxoniumtetrafluoroborate H3 O B F4 H5 O2 B F4 und H (C H3 O H)2 B F4
;
_journal_name_full 'Zeitschrift fuer Anorganische und Allgemeine Chemie'
_journal_page_first 193
_journal_page_last 200
_journal_volume 482
_journal_year 1981
_chemical_formula_sum 'B F4 H5 O2'
_chemical_name_systematic 'H5 O2 B F4'
_space_group_IT_number 14
_symmetry_space_group_name_Hall '-P 2ybc'
_symmetry_space_group_name_H-M 'P 1 21/c 1'
_cell_angle_alpha 90
_cell_angle_beta 95.15
_cell_angle_gamma 90
_cell_formula_units_Z 4
_cell_length_a 6.584
_cell_length_b 9.725
_cell_length_c 7.084
_cell_volume 451.753
_citation_journal_id_ASTM ZAACAB
_cod_data_source_file Mootz_ZAACAB_1981_1557.cif
_cod_data_source_block H5B1F4O2
_cod_original_cell_volume 451.7532
_cod_original_formula_sum 'H5 B1 F4 O2'
_cod_database_code 1527840

loop_
_symmetry_equiv_pos_as_xyz
x,y,z
-x,y+1/2,-z+1/2
-x,-y,-z
x,-y-1/2,z-1/2

loop_
_atom_site_label
_atom_site_type_symbol
_atom_site_fract_x
_atom_site_fract_y
_atom_site_fract_z
_atom_site_occupancy
_atom_site_U_iso_or_equiv
H3 H+1 0.171 0.746 -0.002 1 0.0
F4 F-1 0.2376 0.4717 0.5058 1 0.0
H4 H+1 0.282 0.451 -0.255 1 0.0
F1 F-1 0.1159 0.4476 0.198 1 0.0
O2 O-2 0.3131 0.4774 -0.1255 1 0.0
F2 F-1 0.0833 0.2716 0.4054 1 0.0
F3 F-1 0.3934 0.3254 0.3135 1 0.0
H1 H+1 0.306 0.589 -0.061 1 0.0
O1 O-2 0.2858 0.7174 -0.046 1 0.0
H2 H+1 0.368 0.759 0.007 1 0.0
B1 B+3 0.2072 0.3799 0.3547 1 0.0
H5 H+1 0.228 0.431 -0.08 1 0.0
